data_7720976
loop_
_publ_author_name
'Cao, Yun'
'Zhao, Mengting'
'Zhang, Yuxuan'
'Ye, Chunyin'
'Zhang, Junuo'
'Wang, Yan'

_publ_section_title
;
 A dual-mode MOF sensor for Al<sup>3+</sup> detection based on ratiometric
 fluorescence red-shift and portable hydrogel and smartphone-based
 analysis.
;
_journal_issue 16
_journal_name_full 'Dalton transactions (Cambridge, England : 2003)'
_journal_page_first 6572
_journal_page_last 6586
_journal_paper_doi 10.1039/d6dt00554c
_journal_volume 55
_journal_year 2026
_chemical_formula_moiety 'C33 H32 Cd N4 O4, 5(H2 O)'
_chemical_formula_sum 'C33 H42 Cd N4 O9'
_chemical_formula_weight 751.10
_space_group_crystal_system triclinic
_space_group_IT_number 2
_space_group_name_Hall '-P 1'
_space_group_name_H-M_alt 'P -1'
_atom_sites_solution_hydrogens mixed
_atom_sites_solution_primary iterative
_audit_creation_date 2026-03-20
_audit_creation_method
;
Olex2 1.5
(compiled 2025.05.31 svn.r86d253d1 for OlexSys, GUI svn.r7521)
;
_audit_update_record
;
2026-03-20 deposited with the CCDC.	2026-03-31 downloaded from the CCDC.
;
_cell_angle_alpha 76.9542(10)
_cell_angle_beta 88.8155(11)
_cell_angle_gamma 71.1537(11)
_cell_formula_units_Z 2
_cell_length_a 11.9413(5)
_cell_length_b 12.4268(5)
_cell_length_c 12.4788(4)
_cell_measurement_reflns_used 9888
_cell_measurement_temperature 301(2)
_cell_measurement_theta_max 27.402
_cell_measurement_theta_min 2.715
_cell_volume 1704.51(11)
_computing_cell_refinement 'SAINT V8.40B (?, 2016)'
_computing_data_reduction 'SAINT V8.40B (?, 2016)'
_computing_molecular_graphics 'Olex2 1.5 (Dolomanov et al., 2009)'
_computing_publication_material 'Olex2 1.5 (Dolomanov et al., 2009)'
_computing_structure_refinement 'SHELXL 2019/3 (Sheldrick, 2015)'
_computing_structure_solution 'olex2.solve 1.5 (Bourhis et al., 2015)'
_diffrn_ambient_temperature 301.00
_diffrn_measured_fraction_theta_full 0.988
_diffrn_measured_fraction_theta_max 0.988
_diffrn_measurement_device_type 'Bruker SMART APEX CCD'
_diffrn_measurement_method 'phi and omega scans'
_diffrn_radiation_type MoK\a
_diffrn_radiation_wavelength 0.71073
_diffrn_reflns_av_R_equivalents 0.1565
_diffrn_reflns_av_unetI/netI 0.0717
_diffrn_reflns_Laue_measured_fraction_full 0.988
_diffrn_reflns_Laue_measured_fraction_max 0.988
_diffrn_reflns_limit_h_max 14
_diffrn_reflns_limit_h_min -14
_diffrn_reflns_limit_k_max 14
_diffrn_reflns_limit_k_min -14
_diffrn_reflns_limit_l_max 14
_diffrn_reflns_limit_l_min -14
_diffrn_reflns_number 41214
_diffrn_reflns_point_group_measured_fraction_full 0.988
_diffrn_reflns_point_group_measured_fraction_max 0.988
_diffrn_reflns_theta_full 24.996
_diffrn_reflns_theta_max 24.996
_diffrn_reflns_theta_min 2.080
_diffrn_source_current 1.4
_diffrn_source_power 0.07
_diffrn_source_voltage 50.0
_exptl_absorpt_coefficient_mu 0.699
_exptl_absorpt_correction_T_max 0.7456
_exptl_absorpt_correction_T_min 0.6264
_exptl_absorpt_correction_type multi-scan
_exptl_absorpt_process_details
;
SADABS-2016/2 (Bruker,2016/2) was used for absorption correction.
wR2(int) was 0.1329 before and 0.0753 after correction.
The Ratio of minimum to maximum transmission is 0.8401.
The \l/2 correction factor is Not present.
;
_exptl_crystal_colour colourless
_exptl_crystal_colour_primary colourless
_exptl_crystal_density_diffrn 1.463
_exptl_crystal_description block
_exptl_crystal_F_000 776
_exptl_crystal_size_max 0.2
_exptl_crystal_size_mid 0.2
_exptl_crystal_size_min 0.2
_refine_diff_density_max 0.645
_refine_diff_density_min -0.396
_refine_diff_density_rms 0.085
_refine_ls_extinction_method none
_refine_ls_goodness_of_fit_ref 1.049
_refine_ls_hydrogen_treatment constr
_refine_ls_matrix_type full
_refine_ls_number_parameters 429
_refine_ls_number_reflns 5931
_refine_ls_number_restraints 0
_refine_ls_restrained_S_all 1.049
_refine_ls_R_factor_all 0.0454
_refine_ls_R_factor_gt 0.0395
_refine_ls_shift/su_max 0.001
_refine_ls_shift/su_mean 0.000
_refine_ls_structure_factor_coef Fsqd
_refine_ls_weighting_details 'w=1/[\s^2^(Fo^2^)+(0.0516P)^2^] where P=(Fo^2^+2Fc^2^)/3'
_refine_ls_weighting_scheme calc
_refine_ls_wR_factor_gt 0.0955
_refine_ls_wR_factor_ref 0.0987
_reflns_Friedel_coverage 0.000
_reflns_number_gt 5219
_reflns_number_total 5931
_reflns_threshold_expression 'I > 2\s(I)'
_cod_data_source_file d6dt00554c2.cif
_cod_data_source_block a
_cod_database_code 7720976
_shelx_shelxl_version_number 2019/3
_shelx_space_group_comment
;
The symmetry employed for this shelxl refinement is uniquely defined
by the following loop, which should always be used as a source of
symmetry information in preference to the above space-group names.
They are only intended as comments.
;
_shelx_estimated_absorpt_t_max 0.873
_shelx_estimated_absorpt_t_min 0.873
_olex2_refinement_description
;
1. Fixed Uiso
 At 1.2 times of:
  All C(H) groups, All C(H,H) groups, All O(H,H) groups
 At 1.5 times of:
  All C(H,H,H) groups
2.a Riding coordinates:
 O1W(H1WA,H1WB), O2W(H2WA,H2WB), O3W(H3WA,H3WB), O4W(H4WA,H4WB), O5W(H5WA,H5WB)
2.b Secondary CH2 refined with riding coordinates:
 C21(H21A,H21B), C27(H27A,H27B)
2.c Aromatic/amide H refined with riding coordinates:
 C2(H2), C3(H3), C5(H5), C6(H6), C9(H9), C10(H10), C12(H12), C13(H13),
 C19(H19), C24(H24), C25(H25), C30(H30), C31(H31)
2.d Idealised Me refined as rotating group:
 C23(H23A,H23B,H23C), C26(H26A,H26B,H26C), C29(H29A,H29B,H29C), C32(H32A,H32B,
 H32C), C33(H33A,H33B,H33C)
;
_olex2_submission_special_instructions 'No special instructions were received'

loop_
_space_group_symop_operation_xyz
'x, y, z'
'-x, -y, -z'

loop_
_atom_site_label
_atom_site_type_symbol
_atom_site_fract_x
_atom_site_fract_y
_atom_site_fract_z
_atom_site_U_iso_or_equiv
_atom_site_adp_type
_atom_site_occupancy
_atom_site_site_symmetry_order
_atom_site_calc_flag
_atom_site_refinement_flags_posn
_atom_site_refinement_flags_adp
_atom_site_refinement_flags_occupancy
_atom_site_disorder_assembly
_atom_site_disorder_group
Cd1 Cd 0.33316(2) 0.82013(2) 0.07257(2) 0.03666(10) Uani 1 1 d . . . . .
O1 O 0.3294(3) 0.6687(3) 0.2249(2) 0.0751(8) Uani 1 1 d . . . . .
O2 O 0.1646(2) 0.7677(2) 0.1286(2) 0.0662(7) Uani 1 1 d . . . . .
O3 O 0.4853(2) 0.6580(2) -0.0134(2) 0.0582(6) Uani 1 1 d . . . . .
O4 O 0.5318(2) 0.7557(2) 0.0949(2) 0.0561(6) Uani 1 1 d . . . . .
N1 N 0.3317(3) 0.9797(3) 0.1369(3) 0.0577(7) Uani 1 1 d . . . . .
N2 N 0.2985(3) 1.1283(2) 0.2145(2) 0.0540(7) Uani 1 1 d . . . . .
N3 N 0.2652(2) 0.9209(2) 0.90198(19) 0.0397(5) Uani 1 1 d . . . . .
N4 N 0.2181(3) 0.9660(2) 0.7250(2) 0.0467(6) Uani 1 1 d . . . . .
C1 C 0.1552(3) 0.6296(3) 0.2911(2) 0.0434(7) Uani 1 1 d . . . . .
C2 C 0.0326(3) 0.6695(3) 0.2887(3) 0.0448(7) Uani 1 1 d . . . . .
H2 H -0.009970 0.731219 0.231986 0.054 Uiso 1 1 calc R U . . .
C3 C -0.0271(3) 0.6181(3) 0.3702(3) 0.0439(7) Uani 1 1 d . . . . .
H3 H -0.109519 0.646477 0.367087 0.053 Uiso 1 1 calc R U . . .
C4 C 0.0319(3) 0.5263(3) 0.4555(2) 0.0391(6) Uani 1 1 d . . . . .
C5 C 0.1550(3) 0.4848(3) 0.4547(3) 0.0589(9) Uani 1 1 d . . . . .
H5 H 0.197667 0.421059 0.509598 0.071 Uiso 1 1 calc R U . . .
C6 C 0.2150(3) 0.5361(3) 0.3744(3) 0.0619(9) Uani 1 1 d . . . . .
H6 H 0.297274 0.506998 0.376608 0.074 Uiso 1 1 calc R U . . .
C7 C 0.2186(3) 0.6924(3) 0.2086(3) 0.0482(8) Uani 1 1 d . . . . .
C8 C 0.9355(2) 0.5263(2) 0.0048(2) 0.0334(6) Uani 1 1 d . . . . .
C9 C 0.8536(3) 0.4797(3) -0.0277(3) 0.0479(8) Uani 1 1 d . . . . .
H9 H 0.880538 0.413479 -0.056357 0.057 Uiso 1 1 calc R U . . .
C10 C 0.7342(3) 0.5290(3) -0.0184(3) 0.0501(8) Uani 1 1 d . . . . .
H10 H 0.682042 0.495865 -0.041413 0.060 Uiso 1 1 calc R U . . .
C11 C 0.6897(3) 0.6268(2) 0.0243(2) 0.0392(6) Uani 1 1 d . . . . .
C12 C 0.7703(3) 0.6714(3) 0.0581(3) 0.0565(9) Uani 1 1 d . . . . .
H12 H 0.743061 0.736539 0.088268 0.068 Uiso 1 1 calc R U . . .
C13 C 0.8909(3) 0.6228(3) 0.0488(3) 0.0510(8) Uani 1 1 d . . . . .
H13 H 0.942649 0.655754 0.072657 0.061 Uiso 1 1 calc R U . . .
C14 C 0.5606(3) 0.6822(3) 0.0351(3) 0.0454(7) Uani 1 1 d . . . . .
C15 C 0.1624(3) 1.1938(3) 0.3614(2) 0.0432(7) Uani 1 1 d . . . . .
C16 C 0.2123(3) 1.0991(3) 0.4511(3) 0.0520(8) Uani 1 1 d . . . . .
C17 C 0.1397(4) 1.0670(3) 0.5320(3) 0.0534(9) Uani 1 1 d . . . . .
C18 C 0.0202(4) 1.1338(3) 0.5303(3) 0.0519(8) Uani 1 1 d . . . . .
C19 C -0.0241(3) 1.2314(3) 0.4451(3) 0.0489(8) Uani 1 1 d . . . . .
H19 H -0.102451 1.278592 0.445224 0.059 Uiso 1 1 calc R U . . .
C20 C 0.0433(3) 1.2614(3) 0.3596(2) 0.0435(7) Uani 1 1 d . . . . .
C21 C 0.2369(3) 1.2240(3) 0.2657(3) 0.0528(8) Uani 1 1 d . . . . .
H21A H 0.185529 1.287264 0.209750 0.063 Uiso 1 1 calc R U . . .
H21B H 0.295183 1.252537 0.292070 0.063 Uiso 1 1 calc R U . . .
C22 C 0.2511(3) 1.0632(3) 0.1692(3) 0.0498(8) Uani 1 1 d . . . . .
C23 C 0.1204(3) 1.0908(3) 0.1501(3) 0.0562(8) Uani 1 1 d . . . . .
H23A H 0.089276 1.162883 0.095774 0.084 Uiso 1 1 calc R U . . .
H23B H 0.082306 1.098300 0.217849 0.084 Uiso 1 1 calc R U . . .
H23C H 0.105860 1.028972 0.124609 0.084 Uiso 1 1 calc R U . . .
C24 C 0.4393(3) 0.9932(4) 0.1630(4) 0.0692(11) Uani 1 1 d . . . . .
H24 H 0.514042 0.945238 0.150918 0.083 Uiso 1 1 calc R U . . .
C25 C 0.4188(4) 1.0825(4) 0.2065(4) 0.0698(11) Uani 1 1 d . . . . .
H25 H 0.475661 1.110800 0.228416 0.084 Uiso 1 1 calc R U . . .
C26 C 0.3443(4) 1.0341(4) 0.4599(4) 0.0776(12) Uani 1 1 d . . . . .
H26A H 0.361413 0.977379 0.415660 0.116 Uiso 1 1 calc R U . . .
H26B H 0.369067 0.995299 0.535348 0.116 Uiso 1 1 calc R U . . .
H26C H 0.386019 1.088547 0.434199 0.116 Uiso 1 1 calc R U . . .
C27 C 0.1855(4) 0.9526(3) 0.6175(3) 0.0679(11) Uani 1 1 d . . . . .
H27A H 0.124987 0.915239 0.626721 0.081 Uiso 1 1 calc R U . . .
H27B H 0.254324 0.901441 0.590571 0.081 Uiso 1 1 calc R U . . .
C28 C 0.2358(3) 0.8830(2) 0.8190(2) 0.0399(6) Uani 1 1 d . . . . .
C29 C 0.2233(4) 0.7661(3) 0.8282(3) 0.0570(9) Uani 1 1 d . . . . .
H29A H 0.238420 0.723006 0.903602 0.086 Uiso 1 1 calc R U . . .
H29B H 0.279080 0.724413 0.783182 0.086 Uiso 1 1 calc R U . . .
H29C H 0.144256 0.775480 0.803820 0.086 Uiso 1 1 calc R U . . .
C30 C 0.2665(3) 1.0313(3) 0.8587(3) 0.0486(8) Uani 1 1 d . . . . .
H30 H 0.284139 1.079317 0.898428 0.058 Uiso 1 1 calc R U . . .
C31 C 0.2385(4) 1.0604(3) 0.7503(3) 0.0587(9) Uani 1 1 d . . . . .
H31 H 0.233672 1.130731 0.701707 0.070 Uiso 1 1 calc R U . . .
C32 C -0.0598(5) 1.1023(4) 0.6177(3) 0.0718(12) Uani 1 1 d . . . . .
H32A H -0.066046 1.027565 0.616112 0.108 Uiso 1 1 calc R U . . .
H32B H -0.137052 1.160471 0.604035 0.108 Uiso 1 1 calc R U . . .
H32C H -0.027536 1.098803 0.688689 0.108 Uiso 1 1 calc R U . . .
C33 C -0.0144(3) 1.3676(3) 0.2681(3) 0.0542(8) Uani 1 1 d . . . . .
H33A H 0.031134 1.419796 0.259257 0.081 Uiso 1 1 calc R U . . .
H33B H -0.093274 1.406750 0.286339 0.081 Uiso 1 1 calc R U . . .
H33C H -0.017594 1.343562 0.200641 0.081 Uiso 1 1 calc R U . . .
O1W O 0.5012(5) 0.2450(4) 0.3682(4) 0.151(2) Uani 1 1 d . . . . .
H1WA H 0.526287 0.257422 0.425946 0.181 Uiso 1 1 d R U . . .
H1WB H 0.499028 0.301873 0.314646 0.181 Uiso 1 1 d R U . . .
O2W O 0.6364(4) 0.6911(5) 0.3234(4) 0.1428(17) Uani 1 1 d . . . . .
H2WA H 0.606131 0.716707 0.257788 0.171 Uiso 1 1 d R U . . .
H2WB H 0.647051 0.618248 0.342088 0.171 Uiso 1 1 d R U . . .
O3W O 0.4117(7) 0.6908(8) 0.4391(5) 0.215(4) Uani 1 1 d . . . . .
H3WA H 0.374942 0.684569 0.384417 0.258 Uiso 1 1 d R U . . .
H3WB H 0.480012 0.692029 0.419507 0.258 Uiso 1 1 d R U . . .
O4W O 0.3339(5) 0.5613(5) 0.6339(4) 0.155(2) Uani 1 1 d . . . . .
H4WA H 0.352627 0.598709 0.574402 0.187 Uiso 1 1 d R U . . .
H4WB H 0.380987 0.557529 0.685862 0.187 Uiso 1 1 d R U . . .
O5W O 0.4992(3) 0.5591(3) 0.7948(3) 0.0928(10) Uani 1 1 d . . . . .
H5WA H 0.548989 0.478781 0.810642 0.111 Uiso 1 1 d R U . . .
H5WB H 0.505828 0.591321 0.856512 0.111 Uiso 1 1 d R U . . .

loop_
_atom_site_aniso_label
_atom_site_aniso_U_11
_atom_site_aniso_U_22
_atom_site_aniso_U_33
_atom_site_aniso_U_23
_atom_site_aniso_U_13
_atom_site_aniso_U_12
Cd1 0.03232(14) 0.04050(14) 0.03095(14) -0.00010(9) 0.00338(8) -0.00919(9)
O1 0.0546(17) 0.088(2) 0.0726(19) 0.0124(15) 0.0153(13) -0.0312(15)
O2 0.0667(17) 0.0780(17) 0.0510(14) 0.0097(13) 0.0080(12) -0.0366(14)
O3 0.0334(12) 0.0677(15) 0.0658(16) -0.0136(12) 0.0007(11) -0.0075(11)
O4 0.0376(12) 0.0582(14) 0.0648(15) -0.0181(12) 0.0103(11) -0.0032(10)
N1 0.0576(18) 0.0567(17) 0.0599(18) -0.0196(14) 0.0116(14) -0.0165(14)
N2 0.0569(18) 0.0530(16) 0.0532(17) -0.0141(13) 0.0043(13) -0.0183(14)
N3 0.0439(14) 0.0375(12) 0.0333(12) -0.0021(10) -0.0031(10) -0.0111(11)
N4 0.0692(19) 0.0364(13) 0.0317(13) 0.0000(10) -0.0079(12) -0.0182(13)
C1 0.0525(19) 0.0475(16) 0.0355(15) -0.0088(13) 0.0101(13) -0.0243(15)
C2 0.0512(19) 0.0459(16) 0.0379(16) -0.0039(13) 0.0050(13) -0.0208(14)
C3 0.0435(17) 0.0476(16) 0.0427(16) -0.0065(13) 0.0078(13) -0.0206(14)
C4 0.0464(17) 0.0414(15) 0.0349(15) -0.0097(12) 0.0071(12) -0.0216(13)
C5 0.047(2) 0.067(2) 0.0495(19) 0.0142(16) 0.0023(15) -0.0200(17)
C6 0.0423(19) 0.073(2) 0.061(2) 0.0062(18) 0.0100(16) -0.0214(17)
C7 0.059(2) 0.0508(18) 0.0406(17) -0.0115(15) 0.0171(15) -0.0265(16)
C8 0.0331(15) 0.0340(13) 0.0276(13) -0.0012(11) 0.0014(10) -0.0078(11)
C9 0.0354(16) 0.0492(17) 0.062(2) -0.0281(16) 0.0019(14) -0.0070(14)
C10 0.0359(17) 0.0534(18) 0.063(2) -0.0199(16) -0.0030(14) -0.0125(14)
C11 0.0324(15) 0.0352(14) 0.0422(16) -0.0011(12) 0.0052(12) -0.0061(12)
C12 0.0433(19) 0.0456(17) 0.085(3) -0.0326(18) 0.0175(17) -0.0096(15)
C13 0.0355(16) 0.0460(17) 0.079(2) -0.0269(17) 0.0074(15) -0.0147(14)
C14 0.0394(17) 0.0416(16) 0.0447(17) 0.0021(14) 0.0079(13) -0.0077(13)
C15 0.061(2) 0.0372(15) 0.0310(15) -0.0092(12) -0.0041(13) -0.0137(14)
C16 0.073(2) 0.0398(16) 0.0376(17) -0.0067(13) -0.0128(15) -0.0112(16)
C17 0.088(3) 0.0405(16) 0.0311(16) -0.0022(13) -0.0134(16) -0.0240(17)
C18 0.085(3) 0.0512(18) 0.0310(15) -0.0142(14) 0.0019(15) -0.0351(19)
C19 0.064(2) 0.0447(17) 0.0401(17) -0.0137(14) -0.0026(15) -0.0180(15)
C20 0.059(2) 0.0357(15) 0.0347(15) -0.0064(12) -0.0075(13) -0.0143(14)
C21 0.068(2) 0.0461(17) 0.0458(18) -0.0147(15) 0.0049(16) -0.0173(16)
C22 0.064(2) 0.0488(18) 0.0375(16) -0.0029(14) 0.0028(14) -0.0243(16)
C23 0.047(2) 0.068(2) 0.0492(19) -0.0031(16) 0.0011(15) -0.0192(17)
C24 0.041(2) 0.078(3) 0.096(3) -0.035(2) 0.0078(19) -0.0193(19)
C25 0.050(2) 0.085(3) 0.086(3) -0.034(2) 0.006(2) -0.027(2)
C26 0.076(3) 0.069(3) 0.063(3) -0.001(2) -0.019(2) 0.002(2)
C27 0.119(4) 0.0423(18) 0.0383(18) 0.0008(15) -0.0197(19) -0.026(2)
C28 0.0377(16) 0.0366(15) 0.0396(16) 0.0009(12) -0.0033(12) -0.0106(12)
C29 0.071(2) 0.0422(17) 0.057(2) 0.0023(15) -0.0118(17) -0.0263(17)
C30 0.066(2) 0.0401(16) 0.0412(17) -0.0062(13) -0.0059(15) -0.0201(15)
C31 0.097(3) 0.0381(16) 0.0417(18) 0.0033(14) -0.0097(17) -0.0308(18)
C32 0.121(4) 0.074(2) 0.0420(19) -0.0197(19) 0.015(2) -0.058(3)
C33 0.070(2) 0.0408(17) 0.0419(18) -0.0023(14) -0.0077(16) -0.0093(16)
O1W 0.184(5) 0.110(3) 0.155(4) 0.012(3) -0.036(4) -0.070(4)
O2W 0.136(4) 0.165(4) 0.104(3) -0.012(3) -0.035(3) -0.028(3)
O3W 0.234(8) 0.360(11) 0.121(5) -0.071(6) -0.005(5) -0.181(8)
O4W 0.143(4) 0.193(5) 0.121(4) -0.032(4) -0.040(3) -0.042(4)
O5W 0.087(2) 0.097(2) 0.072(2) -0.0200(17) -0.0181(17) 0.0013(18)

loop_
_atom_type_symbol
_atom_type_description
_atom_type_scat_dispersion_real
_atom_type_scat_dispersion_imag
_atom_type_scat_source
C C 0.0033 0.0016 'International Tables Vol C Tables 4.2.6.8 and 6.1.1.4'
H H 0.0000 0.0000 'International Tables Vol C Tables 4.2.6.8 and 6.1.1.4'
Cd Cd -0.8075 1.2024 'International Tables Vol C Tables 4.2.6.8 and 6.1.1.4'
N N 0.0061 0.0033 'International Tables Vol C Tables 4.2.6.8 and 6.1.1.4'
O O 0.0106 0.0060 'International Tables Vol C Tables 4.2.6.8 and 6.1.1.4'

loop_
_geom_angle_atom_site_label_1
_geom_angle_atom_site_label_2
_geom_angle_atom_site_label_3
_geom_angle
_geom_angle_site_symmetry_1
_geom_angle_site_symmetry_3
_geom_angle_publ_flag
O1 Cd1 C7 27.87(10) . . ?
O2 Cd1 O1 54.66(9) . . ?
O2 Cd1 C7 26.83(10) . . ?
O4 Cd1 O1 88.62(10) . . ?
O4 Cd1 O2 142.24(10) . . ?
O4 Cd1 N1 88.46(10) . . ?
O4 Cd1 C7 116.25(10) . . ?
N1 Cd1 O1 108.41(11) . . ?
N1 Cd1 O2 109.67(10) . . ?
N1 Cd1 C7 110.49(10) . . ?
N3 Cd1 O1 148.18(10) 1_554 . ?
N3 Cd1 O2 97.96(9) 1_554 . ?
N3 Cd1 O4 113.48(9) 1_554 . ?
N3 Cd1 N1 95.35(10) 1_554 . ?
N3 Cd1 C7 123.69(10) 1_554 . ?
C7 O1 Cd1 91.5(2) . . ?
C7 O2 Cd1 93.1(2) . . ?
C14 O4 Cd1 102.0(2) . . ?
C22 N1 Cd1 135.4(3) . . ?
C22 N1 C24 104.6(3) . . ?
C24 N1 Cd1 119.6(2) . . ?
C22 N2 C21 127.7(3) . . ?
C22 N2 C25 105.5(3) . . ?
C25 N2 C21 126.8(3) . . ?
C28 N3 Cd1 128.66(19) . 1_556 ?
C28 N3 C30 106.4(2) . . ?
C30 N3 Cd1 124.1(2) . 1_556 ?
C28 N4 C27 124.4(3) . . ?
C28 N4 C31 107.1(2) . . ?
C31 N4 C27 128.4(3) . . ?
C2 C1 C7 119.8(3) . . ?
C6 C1 C2 118.1(3) . . ?
C6 C1 C7 121.9(3) . . ?
C1 C2 H2 119.8 . . ?
C1 C2 C3 120.4(3) . . ?
C3 C2 H2 119.8 . . ?
C2 C3 H3 119.0 . . ?
C4 C3 C2 121.9(3) . . ?
C4 C3 H3 119.0 . . ?
C3 C4 C4 121.9(4) . 2_566 ?
C3 C4 C5 116.9(3) . . ?
C5 C4 C4 121.2(4) . 2_566 ?
C4 C5 H5 119.3 . . ?
C6 C5 C4 121.4(3) . . ?
C6 C5 H5 119.3 . . ?
C1 C6 C5 121.1(3) . . ?
C1 C6 H6 119.4 . . ?
C5 C6 H6 119.4 . . ?
O1 C7 Cd1 60.62(17) . . ?
O1 C7 C1 118.5(3) . . ?
O2 C7 Cd1 60.07(17) . . ?
O2 C7 O1 120.6(3) . . ?
O2 C7 C1 120.9(3) . . ?
C1 C7 Cd1 174.3(2) . . ?
C9 C8 C8 122.1(3) . 2_765 ?
C13 C8 C8 121.1(3) . 2_765 ?
C13 C8 C9 116.7(3) . . ?
C8 C9 H9 119.2 . . ?
C10 C9 C8 121.7(3) . . ?
C10 C9 H9 119.2 . . ?
C9 C10 H10 119.3 . . ?
C9 C10 C11 121.4(3) . . ?
C11 C10 H10 119.3 . . ?
C10 C11 C14 122.5(3) . . ?
C12 C11 C10 117.0(3) . . ?
C12 C11 C14 120.5(3) . . ?
C11 C12 H12 118.9 . . ?
C11 C12 C13 122.2(3) . . ?
C13 C12 H12 118.9 . . ?
C8 C13 C12 121.0(3) . . ?
C8 C13 H13 119.5 . . ?
C12 C13 H13 119.5 . . ?
O3 C14 O4 122.0(3) . . ?
O3 C14 C11 121.3(3) . . ?
O4 C14 C11 116.7(3) . . ?
C16 C15 C21 120.8(3) . . ?
C20 C15 C16 119.8(3) . . ?
C20 C15 C21 119.4(3) . . ?
C15 C16 C26 120.0(4) . . ?
C17 C16 C15 119.4(3) . . ?
C17 C16 C26 120.6(3) . . ?
C16 C17 C18 120.9(3) . . ?
C16 C17 C27 120.5(4) . . ?
C18 C17 C27 118.3(4) . . ?
C17 C18 C32 122.0(3) . . ?
C19 C18 C17 118.1(3) . . ?
C19 C18 C32 119.9(4) . . ?
C18 C19 H19 118.7 . . ?
C20 C19 C18 122.5(3) . . ?
C20 C19 H19 118.7 . . ?
C15 C20 C33 122.5(3) . . ?
C19 C20 C15 118.9(3) . . ?
C19 C20 C33 118.6(3) . . ?
N2 C21 C15 115.5(3) . . ?
N2 C21 H21A 108.4 . . ?
N2 C21 H21B 108.4 . . ?
C15 C21 H21A 108.4 . . ?
C15 C21 H21B 108.4 . . ?
H21A C21 H21B 107.5 . . ?
N1 C22 N2 112.1(3) . . ?
N1 C22 C23 124.4(3) . . ?
N2 C22 C23 123.3(3) . . ?
C22 C23 H23A 109.5 . . ?
C22 C23 H23B 109.5 . . ?
C22 C23 H23C 109.5 . . ?
H23A C23 H23B 109.5 . . ?
H23A C23 H23C 109.5 . . ?
H23B C23 H23C 109.5 . . ?
N1 C24 H24 125.2 . . ?
C25 C24 N1 109.6(4) . . ?
C25 C24 H24 125.2 . . ?
N2 C25 H25 125.9 . . ?
C24 C25 N2 108.2(3) . . ?
C24 C25 H25 125.9 . . ?
C16 C26 H26A 109.5 . . ?
C16 C26 H26B 109.5 . . ?
C16 C26 H26C 109.5 . . ?
H26A C26 H26B 109.5 . . ?
H26A C26 H26C 109.5 . . ?
H26B C26 H26C 109.5 . . ?
N4 C27 C17 113.8(3) . . ?
N4 C27 H27A 108.8 . . ?
N4 C27 H27B 108.8 . . ?
C17 C27 H27A 108.8 . . ?
C17 C27 H27B 108.8 . . ?
H27A C27 H27B 107.7 . . ?
N3 C28 N4 110.2(2) . . ?
N3 C28 C29 125.1(3) . . ?
N4 C28 C29 124.7(3) . . ?
C28 C29 H29A 109.5 . . ?
C28 C29 H29B 109.5 . . ?
C28 C29 H29C 109.5 . . ?
H29A C29 H29B 109.5 . . ?
H29A C29 H29C 109.5 . . ?
H29B C29 H29C 109.5 . . ?
N3 C30 H30 125.1 . . ?
C31 C30 N3 109.7(3) . . ?
C31 C30 H30 125.1 . . ?
N4 C31 H31 126.7 . . ?
C30 C31 N4 106.6(3) . . ?
C30 C31 H31 126.7 . . ?
C18 C32 H32A 109.5 . . ?
C18 C32 H32B 109.5 . . ?
C18 C32 H32C 109.5 . . ?
H32A C32 H32B 109.5 . . ?
H32A C32 H32C 109.5 . . ?
H32B C32 H32C 109.5 . . ?
C20 C33 H33A 109.5 . . ?
C20 C33 H33B 109.5 . . ?
C20 C33 H33C 109.5 . . ?
H33A C33 H33B 109.5 . . ?
H33A C33 H33C 109.5 . . ?
H33B C33 H33C 109.5 . . ?
H1WA O1W H1WB 108.2 . . ?
H2WA O2W H2WB 108.2 . . ?
H3WA O3W H3WB 108.0 . . ?
H4WA O4W H4WB 108.2 . . ?
H5WA O5W H5WB 108.7 . . ?

loop_
_geom_bond_atom_site_label_1
_geom_bond_atom_site_label_2
_geom_bond_distance
_geom_bond_site_symmetry_2
_geom_bond_publ_flag
Cd1 O1 2.365(3) . ?
Cd1 O2 2.355(2) . ?
Cd1 O4 2.246(2) . ?
Cd1 N1 2.297(3) . ?
Cd1 N3 2.229(2) 1_554 ?
Cd1 C7 2.713(3) . ?
O1 C7 1.269(4) . ?
O2 C7 1.226(4) . ?
O3 C14 1.243(4) . ?
O4 C14 1.266(4) . ?
N1 C22 1.301(5) . ?
N1 C24 1.401(5) . ?
N2 C21 1.457(4) . ?
N2 C22 1.345(4) . ?
N2 C25 1.374(5) . ?
N3 C28 1.327(4) . ?
N3 C30 1.361(4) . ?
N4 C27 1.464(4) . ?
N4 C28 1.345(4) . ?
N4 C31 1.375(4) . ?
C1 C2 1.384(5) . ?
C1 C6 1.374(5) . ?
C1 C7 1.494(4) . ?
C2 H2 0.9300 . ?
C2 C3 1.386(4) . ?
C3 H3 0.9300 . ?
C3 C4 1.377(5) . ?
C4 C4 1.484(6) 2_566 ?
C4 C5 1.392(5) . ?
C5 H5 0.9300 . ?
C5 C6 1.379(5) . ?
C6 H6 0.9300 . ?
C8 C8 1.481(5) 2_765 ?
C8 C9 1.395(4) . ?
C8 C13 1.377(4) . ?
C9 H9 0.9300 . ?
C9 C10 1.372(5) . ?
C10 H10 0.9300 . ?
C10 C11 1.381(4) . ?
C11 C12 1.371(5) . ?
C11 C14 1.490(4) . ?
C12 H12 0.9300 . ?
C12 C13 1.384(5) . ?
C13 H13 0.9300 . ?
C15 C16 1.404(4) . ?
C15 C20 1.396(5) . ?
C15 C21 1.525(5) . ?
C16 C17 1.391(5) . ?
C16 C26 1.514(6) . ?
C17 C18 1.398(6) . ?
C17 C27 1.515(4) . ?
C18 C19 1.381(5) . ?
C18 C32 1.503(5) . ?
C19 H19 0.9300 . ?
C19 C20 1.381(5) . ?
C20 C33 1.511(4) . ?
C21 H21A 0.9700 . ?
C21 H21B 0.9700 . ?
C22 C23 1.497(5) . ?
C23 H23A 0.9600 . ?
C23 H23B 0.9600 . ?
C23 H23C 0.9600 . ?
C24 H24 0.9300 . ?
C24 C25 1.295(6) . ?
C25 H25 0.9300 . ?
C26 H26A 0.9600 . ?
C26 H26B 0.9600 . ?
C26 H26C 0.9600 . ?
C27 H27A 0.9700 . ?
C27 H27B 0.9700 . ?
C28 C29 1.486(4) . ?
C29 H29A 0.9600 . ?
C29 H29B 0.9600 . ?
C29 H29C 0.9600 . ?
C30 H30 0.9300 . ?
C30 C31 1.338(5) . ?
C31 H31 0.9300 . ?
C32 H32A 0.9600 . ?
C32 H32B 0.9600 . ?
C32 H32C 0.9600 . ?
C33 H33A 0.9600 . ?
C33 H33B 0.9600 . ?
C33 H33C 0.9600 . ?
O1W H1WA 0.8501 . ?
O1W H1WB 0.8500 . ?
O2W H2WA 0.8500 . ?
O2W H2WB 0.8501 . ?
O3W H3WA 0.8501 . ?
O3W H3WB 0.8500 . ?
O4W H4WA 0.8501 . ?
O4W H4WB 0.8501 . ?
O5W H5WA 0.9600 . ?
O5W H5WB 0.9600 . ?

loop_
_geom_torsion_atom_site_label_1
_geom_torsion_atom_site_label_2
_geom_torsion_atom_site_label_3
_geom_torsion_atom_site_label_4
_geom_torsion
_geom_torsion_site_symmetry_1
_geom_torsion_site_symmetry_2
_geom_torsion_site_symmetry_3
_geom_torsion_site_symmetry_4
_geom_torsion_publ_flag
Cd1 O1 C7 O2 4.1(3) . . . . ?
Cd1 O1 C7 C1 -173.6(2) . . . . ?
Cd1 O2 C7 O1 -4.2(3) . . . . ?
Cd1 O2 C7 C1 173.5(2) . . . . ?
Cd1 O4 C14 O3 -3.2(4) . . . . ?
Cd1 O4 C14 C11 176.0(2) . . . . ?
Cd1 N1 C22 N2 171.3(2) . . . . ?
Cd1 N1 C22 C23 -13.5(6) . . . . ?
Cd1 N1 C24 C25 -174.5(3) . . . . ?
Cd1 N3 C28 N4 -169.6(2) 1_556 . . . ?
Cd1 N3 C28 C29 10.7(5) 1_556 . . . ?
Cd1 N3 C30 C31 169.8(3) 1_556 . . . ?
N1 C24 C25 N2 2.2(5) . . . . ?
N3 C30 C31 N4 0.5(4) . . . . ?
C1 C2 C3 C4 -0.2(5) . . . . ?
C2 C1 C6 C5 -1.3(5) . . . . ?
C2 C1 C7 O1 166.6(3) . . . . ?
C2 C1 C7 O2 -11.1(5) . . . . ?
C2 C3 C4 C4 178.1(3) . . . 2_566 ?
C2 C3 C4 C5 -1.8(5) . . . . ?
C3 C4 C5 C6 2.3(5) . . . . ?
C4 C4 C5 C6 -177.6(4) 2_566 . . . ?
C4 C5 C6 C1 -0.8(6) . . . . ?
C6 C1 C2 C3 1.8(5) . . . . ?
C6 C1 C7 O1 -9.7(5) . . . . ?
C6 C1 C7 O2 172.6(3) . . . . ?
C7 C1 C2 C3 -174.6(3) . . . . ?
C7 C1 C6 C5 175.0(3) . . . . ?
C8 C8 C9 C10 180.0(3) 2_765 . . . ?
C8 C8 C13 C12 -179.7(4) 2_765 . . . ?
C8 C9 C10 C11 -0.5(6) . . . . ?
C9 C8 C13 C12 -1.1(5) . . . . ?
C9 C10 C11 C12 -0.7(5) . . . . ?
C9 C10 C11 C14 179.9(3) . . . . ?
C10 C11 C12 C13 1.0(6) . . . . ?
C10 C11 C14 O3 -14.6(5) . . . . ?
C10 C11 C14 O4 166.2(3) . . . . ?
C11 C12 C13 C8 -0.1(6) . . . . ?
C12 C11 C14 O3 166.0(3) . . . . ?
C12 C11 C14 O4 -13.2(5) . . . . ?
C13 C8 C9 C10 1.3(5) . . . . ?
C14 C11 C12 C13 -179.6(3) . . . . ?
C15 C16 C17 C18 -5.7(4) . . . . ?
C15 C16 C17 C27 168.4(3) . . . . ?
C16 C15 C20 C19 -1.9(4) . . . . ?
C16 C15 C20 C33 177.3(3) . . . . ?
C16 C15 C21 N2 53.5(4) . . . . ?
C16 C17 C18 C19 1.1(4) . . . . ?
C16 C17 C18 C32 -179.0(3) . . . . ?
C16 C17 C27 N4 102.1(4) . . . . ?
C17 C18 C19 C20 3.2(4) . . . . ?
C18 C17 C27 N4 -83.6(4) . . . . ?
C18 C19 C20 C15 -2.8(4) . . . . ?
C18 C19 C20 C33 178.0(3) . . . . ?
C20 C15 C16 C17 6.1(4) . . . . ?
C20 C15 C16 C26 -173.0(3) . . . . ?
C20 C15 C21 N2 -126.5(3) . . . . ?
C21 N2 C22 N1 -175.9(3) . . . . ?
C21 N2 C22 C23 8.9(5) . . . . ?
C21 N2 C25 C24 175.2(4) . . . . ?
C21 C15 C16 C17 -174.0(3) . . . . ?
C21 C15 C16 C26 6.9(4) . . . . ?
C21 C15 C20 C19 178.1(3) . . . . ?
C21 C15 C20 C33 -2.7(4) . . . . ?
C22 N1 C24 C25 -1.1(5) . . . . ?
C22 N2 C21 C15 57.0(5) . . . . ?
C22 N2 C25 C24 -2.5(5) . . . . ?
C24 N1 C22 N2 -0.5(4) . . . . ?
C24 N1 C22 C23 174.7(3) . . . . ?
C25 N2 C21 C15 -120.2(4) . . . . ?
C25 N2 C22 N1 1.8(4) . . . . ?
C25 N2 C22 C23 -173.5(3) . . . . ?
C26 C16 C17 C18 173.4(3) . . . . ?
C26 C16 C17 C27 -12.5(5) . . . . ?
C27 N4 C28 N3 179.4(3) . . . . ?
C27 N4 C28 C29 -0.8(6) . . . . ?
C27 N4 C31 C30 -179.5(4) . . . . ?
C27 C17 C18 C19 -173.1(3) . . . . ?
C27 C17 C18 C32 6.8(4) . . . . ?
C28 N3 C30 C31 -0.2(4) . . . . ?
C28 N4 C27 C17 164.7(3) . . . . ?
C28 N4 C31 C30 -0.5(4) . . . . ?
C30 N3 C28 N4 -0.1(4) . . . . ?
C30 N3 C28 C29 -179.9(3) . . . . ?
C31 N4 C27 C17 -16.5(6) . . . . ?
C31 N4 C28 N3 0.4(4) . . . . ?
C31 N4 C28 C29 -179.9(3) . . . . ?
C32 C18 C19 C20 -176.7(3) . . . . ?
